data_4349938
loop_
_publ_author_name
'Janicki, Rafa\/l'
'Mondry, Anna'

_publ_section_title
;
 Structural and thermodynamic aspects of water--carbonate exchange
 equilibrium for MIII/IV--EDTA--carbonate systems
;
_journal_issue 1
_journal_name_full 'Inorganic Chemistry Frontiers'
_journal_page_first 153
_journal_paper_doi 10.1039/C8QI01062E
_journal_volume 6
_journal_year 2019
_chemical_formula_sum 'C16 H46 N14 O19 Th'
_chemical_formula_weight 970.71
_space_group_crystal_system monoclinic
_space_group_IT_number 14
_space_group_name_Hall '-P 2ybc'
_space_group_name_H-M_alt 'P 1 21/c 1'
_atom_sites_solution_hydrogens mixed
_audit_creation_method SHELXL-2018/1
_audit_update_record
;
2018-09-28 deposited with the CCDC.
2018-11-14 downloaded from the CCDC.
;
_cell_angle_alpha 90
_cell_angle_beta 104.50(2)
_cell_angle_gamma 90
_cell_formula_units_Z 4
_cell_length_a 18.525(4)
_cell_length_b 8.8270(10)
_cell_length_c 21.485(4)
_cell_measurement_reflns_used 5705
_cell_measurement_temperature 100(2)
_cell_measurement_theta_max 28.8773
_cell_measurement_theta_min 1.6712
_cell_volume 3401.3(11)
_computing_structure_refinement 'SHELXL-2018/1 (Sheldrick, 2018)'
_diffrn_ambient_temperature 100(2)
_diffrn_measured_fraction_theta_full 1.000
_diffrn_measured_fraction_theta_max 0.879
_diffrn_measurement_device_type 'Xcalibur, Ruby'
_diffrn_radiation_type MoK\a
_diffrn_radiation_wavelength 0.71073
_diffrn_reflns_av_R_equivalents 0.0427
_diffrn_reflns_av_unetI/netI 0.0758
_diffrn_reflns_Laue_measured_fraction_full 1.000
_diffrn_reflns_Laue_measured_fraction_max 0.879
_diffrn_reflns_limit_h_max 23
_diffrn_reflns_limit_h_min -18
_diffrn_reflns_limit_k_max 11
_diffrn_reflns_limit_k_min -11
_diffrn_reflns_limit_l_max 28
_diffrn_reflns_limit_l_min -26
_diffrn_reflns_number 15646
_diffrn_reflns_point_group_measured_fraction_full 1.000
_diffrn_reflns_point_group_measured_fraction_max 0.879
_diffrn_reflns_theta_full 25.242
_diffrn_reflns_theta_max 28.941
_diffrn_reflns_theta_min 1.958
_diffrn_source 'Enhance (Mo) X-ray Source'
_exptl_absorpt_coefficient_mu 4.481
_exptl_absorpt_correction_T_max 1.00000
_exptl_absorpt_correction_T_min 0.47235
_exptl_absorpt_correction_type multi-scan
_exptl_absorpt_process_details
;
CrysAlisPro, Agilent Technologies,
Version 1.171.36.21 (release 14-08-2012 CrysAlis171 .NET)
(compiled Sep 14 2012,17:21:16)
Empirical absorption correction using spherical harmonics,
 implemented in SCALE3 ABSPACK scaling algorithm.
;
_exptl_crystal_colour colourless
_exptl_crystal_density_diffrn 1.896
_exptl_crystal_description irregular
_exptl_crystal_F_000 1928
_exptl_crystal_size_max 0.41
_exptl_crystal_size_mid 0.35
_exptl_crystal_size_min 0.03
_refine_diff_density_max 3.257
_refine_diff_density_min -1.898
_refine_diff_density_rms 0.201
_refine_ls_extinction_method none
_refine_ls_goodness_of_fit_ref 0.992
_refine_ls_hydrogen_treatment mixed
_refine_ls_matrix_type full
_refine_ls_number_parameters 481
_refine_ls_number_reflns 7886
_refine_ls_number_restraints 15
_refine_ls_restrained_S_all 0.991
_refine_ls_R_factor_all 0.0598
_refine_ls_R_factor_gt 0.0409
_refine_ls_shift/su_max 0.002
_refine_ls_shift/su_mean 0.000
_refine_ls_structure_factor_coef Fsqd
_refine_ls_weighting_details 'w=1/[\s^2^(Fo^2^)+(0.0442P)^2^] where P=(Fo^2^+2Fc^2^)/3'
_refine_ls_weighting_scheme calc
_refine_ls_wR_factor_gt 0.0873
_refine_ls_wR_factor_ref 0.1006
_reflns_Friedel_coverage 0.000
_reflns_number_gt 6252
_reflns_number_total 7886
_reflns_threshold_expression 'I > 2\s(I)'
_cod_data_source_file c8qi01062e2.cif
_cod_data_source_block tecoa
_cod_original_sg_symbol_H-M 'P 21/c'
_cod_database_code 4349938
_shelx_shelxl_version_number 2018/1
_shelx_space_group_comment
;
The symmetry employed for this shelxl refinement is uniquely defined
by the following loop, which should always be used as a source of
symmetry information in preference to the above space-group names.
They are only intended as comments.
;

loop_
_space_group_symop_operation_xyz
'x, y, z'
'-x, y+1/2, -z+1/2'
'-x, -y, -z'
'x, -y-1/2, z-1/2'

loop_
_atom_site_label
_atom_site_type_symbol
_atom_site_fract_x
_atom_site_fract_y
_atom_site_fract_z
_atom_site_U_iso_or_equiv
_atom_site_adp_type
_atom_site_occupancy
_atom_site_site_symmetry_order
_atom_site_calc_flag
_atom_site_refinement_flags_posn
_atom_site_refinement_flags_adp
Th Th 0.27341(2) 0.48575(2) 0.59948(2) 0.00845(7) Uani 1 1 d . .
C1 C 0.1731(3) 0.8431(5) 0.5515(2) 0.0119(11) Uani 1 1 d . .
H1A H 0.129296 0.905726 0.548535 0.014 Uiso 1 1 calc R U
H1B H 0.191471 0.861603 0.513739 0.014 Uiso 1 1 calc R U
C2 C 0.2322(3) 0.8845(6) 0.6110(2) 0.0140(12) Uani 1 1 d . .
H2A H 0.244527 0.990902 0.609155 0.017 Uiso 1 1 calc R U
H2B H 0.212705 0.869480 0.648487 0.017 Uiso 1 1 calc R U
C3 C 0.0961(3) 0.6673(6) 0.5910(2) 0.0112(11) Uani 1 1 d . .
H3A H 0.047306 0.688331 0.563074 0.013 Uiso 1 1 calc R U
H3B H 0.105906 0.742257 0.625146 0.013 Uiso 1 1 calc R U
C4 C 0.0955(3) 0.5097(5) 0.6205(2) 0.0103(11) Uani 1 1 d . .
C5 C 0.1215(3) 0.6252(6) 0.4871(2) 0.0133(12) Uani 1 1 d . .
H5A H 0.082608 0.692973 0.464237 0.016 Uiso 1 1 calc R U
H5B H 0.100037 0.525395 0.488183 0.016 Uiso 1 1 calc R U
C6 C 0.1841(3) 0.6180(6) 0.4528(2) 0.0128(12) Uani 1 1 d . .
C7 C 0.3437(3) 0.8453(6) 0.5735(2) 0.0129(12) Uani 1 1 d . .
H7A H 0.372770 0.933159 0.591812 0.015 Uiso 1 1 calc R U
H7B H 0.309703 0.876295 0.533437 0.015 Uiso 1 1 calc R U
C8 C 0.3953(3) 0.7257(6) 0.5596(2) 0.0123(11) Uani 1 1 d . .
C9 C 0.3464(3) 0.8054(6) 0.6853(2) 0.0141(12) Uani 1 1 d . .
H9A H 0.348713 0.910306 0.699115 0.017 Uiso 1 1 calc R U
H9B H 0.396792 0.771878 0.687218 0.017 Uiso 1 1 calc R U
C10 C 0.3139(3) 0.7094(6) 0.7301(2) 0.0129(12) Uani 1 1 d . .
O1 O 0.1494(2) 0.4228(4) 0.61944(16) 0.0131(8) Uani 1 1 d . .
O2 O 0.2490(2) 0.5874(4) 0.48780(16) 0.0128(8) Uani 1 1 d . .
O3 O 0.3910(2) 0.5942(4) 0.58345(16) 0.0129(8) Uani 1 1 d . .
O5 O 0.0431(2) 0.4814(4) 0.64523(17) 0.0146(9) Uani 1 1 d . .
O6 O 0.1701(2) 0.6390(4) 0.39326(16) 0.0177(9) Uani 1 1 d . .
O4 O 0.2686(2) 0.6033(4) 0.70348(16) 0.0141(9) Uani 1 1 d . .
O7 O 0.4376(2) 0.7604(4) 0.52564(17) 0.0172(9) Uani 1 1 d . .
O8 O 0.3324(2) 0.7321(4) 0.78860(16) 0.0174(9) Uani 1 1 d . .
C20 C 0.3515(4) 0.2923(6) 0.7040(2) 0.0137(12) Uani 1 1 d . .
OC21 O 0.2819(2) 0.2761(4) 0.67510(16) 0.0141(8) Uani 1 1 d . .
OC22 O 0.3870(2) 0.3927(4) 0.67792(16) 0.0138(8) Uani 1 1 d . .
OC23 O 0.3827(2) 0.2194(4) 0.75409(16) 0.0166(9) Uani 1 1 d . .
C30 C 0.2696(3) 0.2316(6) 0.5149(2) 0.0114(12) Uani 1 1 d . .
OC31 O 0.2688(2) 0.1180(4) 0.47888(16) 0.0145(9) Uani 1 1 d . .
OC32 O 0.3304(2) 0.3029(4) 0.54175(16) 0.0132(8) Uani 1 1 d . .
OC33 O 0.2095(2) 0.2838(4) 0.52759(16) 0.0145(9) Uani 1 1 d . .
C40 C 0.1694(3) 0.0566(6) 0.7386(2) 0.0143(12) Uani 1 1 d . .
N41 N 0.1408(3) 0.1216(5) 0.6824(2) 0.0164(11) Uani 1 1 d . .
H41A H 0.163543 0.196353 0.670075 0.020 Uiso 1 1 calc R U
H41B H 0.099491 0.089036 0.658226 0.020 Uiso 1 1 calc R U
N42 N 0.1353(3) -0.0620(5) 0.7562(2) 0.0225(12) Uani 1 1 d . .
H42A H 0.094869 -0.096189 0.731106 0.027 Uiso 1 1 calc R U
H42B H 0.153595 -0.104854 0.792680 0.027 Uiso 1 1 calc R U
N43 N 0.2332(3) 0.1047(6) 0.7769(2) 0.0237(12) Uani 1 1 d . .
H43A H 0.256583 0.179399 0.765222 0.028 Uiso 1 1 calc R U
H43B H 0.250991 0.061179 0.813267 0.028 Uiso 1 1 calc R U
C50 C 0.1892(4) 0.0384(6) 0.3298(3) 0.0169(12) Uani 1 1 d . .
N51 N 0.1498(3) 0.1068(5) 0.3644(2) 0.0204(11) Uani 1 1 d . .
H51A H 0.168857 0.123562 0.404610 0.025 Uiso 1 1 calc R U
H51B H 0.104796 0.134838 0.346898 0.025 Uiso 1 1 calc R U
N52 N 0.2587(3) -0.0055(5) 0.3562(2) 0.0186(11) Uani 1 1 d . .
H52A H 0.278234 0.010781 0.396359 0.022 Uiso 1 1 calc R U
H52B H 0.284082 -0.050211 0.333162 0.022 Uiso 1 1 calc R U
N53 N 0.1607(3) 0.0098(5) 0.2676(2) 0.0212(12) Uani 1 1 d . .
H53A H 0.115661 0.036178 0.249388 0.025 Uiso 1 1 calc R U
H53B H 0.187309 -0.035152 0.245601 0.025 Uiso 1 1 calc R U
C60 C 0.5923(3) 0.5044(5) 0.5882(2) 0.0118(11) Uani 1 1 d . .
N61 N 0.6591(3) 0.4369(5) 0.6028(2) 0.0140(10) Uani 1 1 d . .
H61A H 0.670438 0.374277 0.634408 0.017 Uiso 1 1 calc R U
H61B H 0.690756 0.456223 0.580609 0.017 Uiso 1 1 calc R U
N62 N 0.5447(3) 0.4731(5) 0.6229(2) 0.0159(11) Uani 1 1 d . .
H62A H 0.501865 0.517007 0.614553 0.019 Uiso 1 1 calc R U
H62B H 0.556411 0.408766 0.653821 0.019 Uiso 1 1 calc R U
N63 N 0.5750(3) 0.6032(4) 0.54038(19) 0.0136(10) Uani 1 1 d . .
H63A H 0.532321 0.647663 0.531694 0.016 Uiso 1 1 calc R U
H63B H 0.606391 0.622853 0.518024 0.016 Uiso 1 1 calc R U
C70 C 0.4899(3) 0.5462(6) 0.8342(2) 0.0131(11) Uani 1 1 d . .
N71 N 0.5283(3) 0.6433(5) 0.8773(2) 0.0162(11) Uani 1 1 d . .
H71A H 0.555316 0.711813 0.865834 0.019 Uiso 1 1 calc R U
H71B H 0.526046 0.637546 0.916774 0.019 Uiso 1 1 calc R U
N72 N 0.4939(3) 0.5564(5) 0.7734(2) 0.0163(11) Uani 1 1 d . .
H72A H 0.470624 0.492137 0.745403 0.020 Uiso 1 1 calc R U
H72B H 0.519795 0.627352 0.762004 0.020 Uiso 1 1 calc R U
N73 N 0.4499(3) 0.4366(5) 0.8519(2) 0.0197(11) Uani 1 1 d . .
H73A H 0.426594 0.372167 0.823970 0.024 Uiso 1 1 calc R U
H73B H 0.447412 0.430126 0.891215 0.024 Uiso 1 1 calc R U
OW1 O 0.0648(2) 0.1880(4) 0.49281(17) 0.0187(9) Uani 1 1 d D .
HW11 H 0.055(3) 0.152(6) 0.5292(13) 0.028 Uiso 1 1 d D U
HW12 H 0.1139(8) 0.209(7) 0.503(2) 0.028 Uiso 1 1 d D U
OW2 O 0.0091(2) 0.0322(4) 0.58705(19) 0.0195(9) Uani 1 1 d D .
HW21 H -0.020(2) 0.086(5) 0.607(2) 0.029 Uiso 1 1 d D U
HW22 H -0.021(2) -0.039(4) 0.565(2) 0.029 Uiso 1 1 d D U
OW3 O 0.4220(2) 1.0534(4) 0.48096(17) 0.0148(8) Uani 1 1 d D .
HW31 H 0.429(3) 0.963(3) 0.500(2) 0.022 Uiso 1 1 d D U
HW32 H 0.3749(11) 1.080(5) 0.480(3) 0.022 Uiso 1 1 d D U
OW4 O 0.0064(3) 0.2501(4) 0.80035(17) 0.0202(10) Uani 1 1 d D .
HW41 H -0.002(3) 0.225(5) 0.7586(6) 0.030 Uiso 1 1 d D U
HW42 H 0.001(4) 0.163(3) 0.8204(17) 0.030 Uiso 1 1 d D U
OW5 O -0.0345(3) 0.2348(4) 0.66681(17) 0.0169(9) Uani 1 1 d D .
HW51 H -0.005(2) 0.309(4) 0.659(3) 0.025 Uiso 1 1 d D U
HW52 H -0.0810(9) 0.271(5) 0.652(3) 0.025 Uiso 1 1 d D U
N1 N 0.1528(3) 0.6815(5) 0.55386(19) 0.0112(10) Uani 1 1 d . .
N2 N 0.3001(3) 0.7936(5) 0.61797(18) 0.0108(10) Uani 1 1 d . .

loop_
_atom_site_aniso_label
_atom_site_aniso_U_11
_atom_site_aniso_U_22
_atom_site_aniso_U_33
_atom_site_aniso_U_23
_atom_site_aniso_U_13
_atom_site_aniso_U_12
Th 0.00954(12) 0.00969(11) 0.00640(10) -0.00026(7) 0.00250(8) -0.00010(8)
C1 0.016(3) 0.011(2) 0.010(2) 0.003(2) 0.006(2) 0.001(2)
C2 0.020(3) 0.012(3) 0.013(3) 0.004(2) 0.010(2) 0.002(2)
C3 0.007(3) 0.015(3) 0.014(3) 0.002(2) 0.007(2) 0.003(2)
C4 0.012(3) 0.012(3) 0.008(2) -0.002(2) 0.004(2) 0.000(2)
C5 0.013(3) 0.022(3) 0.005(2) 0.001(2) 0.001(2) 0.002(2)
C6 0.016(3) 0.009(2) 0.015(3) -0.002(2) 0.006(2) -0.003(2)
C7 0.013(3) 0.012(2) 0.013(3) 0.002(2) 0.005(2) -0.006(2)
C8 0.014(3) 0.013(3) 0.010(2) -0.005(2) 0.002(2) -0.004(2)
C9 0.018(3) 0.014(3) 0.009(2) -0.001(2) -0.001(2) -0.005(2)
C10 0.019(3) 0.009(2) 0.012(3) 0.000(2) 0.006(2) 0.008(2)
O1 0.013(2) 0.0145(18) 0.0120(18) -0.0006(15) 0.0035(16) -0.0016(17)
O2 0.013(2) 0.0159(18) 0.0105(18) 0.0018(15) 0.0056(16) 0.0028(17)
O3 0.012(2) 0.0108(17) 0.0156(19) 0.0033(15) 0.0022(16) 0.0003(16)
O5 0.014(2) 0.0178(19) 0.0134(19) 0.0035(15) 0.0054(17) 0.0003(17)
O6 0.019(3) 0.029(2) 0.0054(17) 0.0021(16) 0.0035(16) 0.0051(19)
O4 0.022(2) 0.0130(18) 0.0098(17) -0.0019(15) 0.0078(17) -0.0052(17)
O7 0.017(2) 0.0154(19) 0.023(2) 0.0036(16) 0.0105(18) -0.0007(17)
O8 0.023(3) 0.0188(19) 0.0092(18) -0.0023(15) 0.0025(17) -0.0011(18)
C20 0.024(4) 0.008(2) 0.011(3) -0.002(2) 0.008(2) -0.002(2)
OC21 0.013(2) 0.0122(18) 0.0171(19) 0.0031(15) 0.0042(17) 0.0016(17)
OC22 0.014(2) 0.0152(18) 0.0099(17) 0.0036(15) -0.0009(16) -0.0002(17)
OC23 0.026(3) 0.0131(18) 0.0094(18) 0.0028(15) 0.0012(17) 0.0015(18)
C30 0.017(3) 0.014(3) 0.004(2) 0.004(2) 0.004(2) 0.002(2)
OC31 0.020(2) 0.0123(18) 0.0102(18) -0.0062(15) 0.0012(17) 0.0014(17)
OC32 0.011(2) 0.0162(18) 0.0120(18) -0.0014(15) 0.0018(16) 0.0023(17)
OC33 0.014(2) 0.0125(18) 0.0160(19) -0.0063(15) 0.0029(17) -0.0006(17)
C40 0.021(3) 0.011(2) 0.014(3) -0.001(2) 0.010(2) 0.003(2)
N41 0.020(3) 0.015(2) 0.014(2) 0.0073(19) 0.003(2) 0.003(2)
N42 0.024(3) 0.026(3) 0.016(2) 0.008(2) 0.003(2) -0.008(2)
N43 0.024(3) 0.032(3) 0.013(2) -0.002(2) 0.002(2) -0.008(3)
C50 0.020(3) 0.020(3) 0.012(3) -0.003(2) 0.004(2) -0.004(3)
N51 0.011(3) 0.036(3) 0.013(2) -0.005(2) 0.003(2) 0.004(2)
N52 0.014(3) 0.031(3) 0.010(2) -0.0083(19) 0.004(2) 0.005(2)
N53 0.019(3) 0.034(3) 0.009(2) -0.011(2) 0.000(2) 0.007(2)
C60 0.014(3) 0.014(3) 0.006(2) -0.003(2) 0.000(2) -0.002(2)
N61 0.010(3) 0.023(2) 0.009(2) 0.0068(19) 0.0020(19) 0.000(2)
N62 0.016(3) 0.017(2) 0.015(2) 0.0084(19) 0.006(2) 0.008(2)
N63 0.014(3) 0.013(2) 0.016(2) 0.0050(18) 0.006(2) 0.003(2)
C70 0.011(3) 0.016(3) 0.013(3) -0.001(2) 0.005(2) 0.005(2)
N71 0.021(3) 0.016(2) 0.012(2) -0.0013(18) 0.003(2) -0.001(2)
N72 0.019(3) 0.017(2) 0.012(2) -0.0014(19) 0.002(2) -0.005(2)
N73 0.026(3) 0.020(2) 0.009(2) -0.002(2) -0.001(2) -0.001(2)
OW1 0.017(2) 0.024(2) 0.0162(19) 0.0009(17) 0.0047(18) -0.0025(19)
OW2 0.018(2) 0.022(2) 0.019(2) -0.0067(17) 0.0066(18) -0.0023(19)
OW3 0.012(2) 0.0156(18) 0.0169(19) 0.0047(16) 0.0042(17) 0.0023(17)
OW4 0.027(3) 0.021(2) 0.0139(19) -0.0011(16) 0.0067(19) -0.0058(19)
OW5 0.019(2) 0.0177(19) 0.0132(19) 0.0023(16) 0.0017(18) 0.0040(18)
N1 0.012(3) 0.014(2) 0.008(2) -0.0006(18) 0.0036(19) 0.002(2)
N2 0.014(3) 0.012(2) 0.0059(19) 0.0004(17) 0.0020(19) -0.001(2)

loop_
_atom_type_symbol
_atom_type_description
_atom_type_scat_dispersion_real
_atom_type_scat_dispersion_imag
_atom_type_scat_source
C C 0.0033 0.0016 'International Tables Vol C Tables 4.2.6.8 and 6.1.1.4'
H H 0.0000 0.0000 'International Tables Vol C Tables 4.2.6.8 and 6.1.1.4'
N N 0.0061 0.0033 'International Tables Vol C Tables 4.2.6.8 and 6.1.1.4'
O O 0.0106 0.0060 'International Tables Vol C Tables 4.2.6.8 and 6.1.1.4'
Th Th -7.2400 8.8979 'International Tables Vol C Tables 4.2.6.8 and 6.1.1.4'

loop_
_geom_angle_atom_site_label_1
_geom_angle_atom_site_label_2
_geom_angle_atom_site_label_3
_geom_angle
OC32 Th OC21 82.68(12)
OC32 Th OC33 53.20(13)
OC21 Th OC33 79.00(12)
OC32 Th O3 71.14(12)
OC21 Th O3 118.19(12)
OC33 Th O3 119.58(12)
OC32 Th OC22 73.99(12)
OC21 Th OC22 52.81(13)
OC33 Th OC22 112.29(12)
O3 Th OC22 66.26(12)
OC32 Th O4 148.58(12)
OC21 Th O4 74.28(11)
OC33 Th O4 138.37(13)
O3 Th O4 101.18(12)
OC22 Th O4 75.10(12)
OC32 Th O2 75.26(11)
OC21 Th O2 151.48(12)
OC33 Th O2 73.37(12)
O3 Th O2 71.44(12)
OC22 Th O2 133.66(13)
O4 Th O2 132.52(12)
OC32 Th O1 118.33(12)
OC21 Th O1 68.07(13)
OC33 Th O1 68.20(12)
O3 Th O1 170.03(11)
OC22 Th O1 117.95(12)
O4 Th O1 72.41(12)
O2 Th O1 106.94(12)
OC32 Th N2 129.71(13)
OC21 Th N2 131.92(11)
OC33 Th N2 147.22(12)
O3 Th N2 60.70(13)
OC22 Th N2 97.85(12)
O4 Th N2 60.48(11)
O2 Th N2 76.59(11)
O1 Th N2 109.35(13)
OC32 Th N1 129.89(11)
OC21 Th N1 127.82(13)
OC33 Th N1 90.63(12)
O3 Th N1 111.40(12)
OC22 Th N1 155.22(12)
O4 Th N1 81.50(12)
O2 Th N1 60.32(12)
O1 Th N1 60.69(12)
N2 Th N1 62.84(13)
OC32 Th C30 26.57(14)
OC21 Th C30 79.43(13)
OC33 Th C30 26.63(14)
O3 Th C30 95.57(14)
OC22 Th C30 93.07(13)
O4 Th C30 153.22(12)
O2 Th C30 72.73(12)
O1 Th C30 93.24(14)
N2 Th C30 146.11(13)
N1 Th C30 111.63(14)
OC32 Th C20 78.96(13)
OC21 Th C20 26.19(14)
OC33 Th C20 97.34(13)
O3 Th C20 92.86(14)
OC22 Th C20 26.76(14)
O4 Th C20 70.90(13)
O2 Th C20 153.02(14)
O1 Th C20 92.16(15)
N2 Th C20 115.42(13)
N1 Th C20 146.41(15)
C30 Th C20 87.64(14)
N1 C1 C2 110.0(4)
N2 C2 C1 112.1(4)
N1 C3 C4 112.4(4)
O5 C4 O1 126.2(5)
O5 C4 C3 116.6(5)
O1 C4 C3 117.2(5)
N1 C5 C6 108.7(5)
O6 C6 O2 123.8(5)
O6 C6 C5 119.9(5)
O2 C6 C5 116.2(4)
N2 C7 C8 113.0(4)
O7 C8 O3 125.0(5)
O7 C8 C7 118.2(5)
O3 C8 C7 116.8(5)
N2 C9 C10 110.7(4)
O8 C10 O4 123.6(5)
O8 C10 C9 120.1(5)
O4 C10 C9 116.2(4)
C4 O1 Th 129.2(3)
C6 O2 Th 124.1(3)
C8 O3 Th 123.4(4)
C10 O4 Th 122.4(3)
OC23 C20 OC21 122.9(5)
OC23 C20 OC22 122.4(6)
OC21 C20 OC22 114.6(5)
OC23 C20 Th 172.9(4)
OC21 C20 Th 56.6(3)
OC22 C20 Th 58.5(3)
C20 OC21 Th 97.3(3)
C20 OC22 Th 94.7(3)
OC31 C30 OC33 122.2(5)
OC31 C30 OC32 122.2(5)
OC33 C30 OC32 115.6(4)
OC31 C30 Th 178.6(4)
OC33 C30 Th 58.4(3)
OC32 C30 Th 57.2(2)
C30 OC32 Th 96.3(3)
C30 OC33 Th 95.0(3)
N41 C40 N43 121.2(5)
N41 C40 N42 119.5(5)
N43 C40 N42 119.2(5)
N51 C50 N52 120.7(5)
N51 C50 N53 121.2(6)
N52 C50 N53 118.1(5)
N62 C60 N63 120.7(5)
N62 C60 N61 118.9(5)
N63 C60 N61 120.4(5)
N72 C70 N73 120.1(5)
N72 C70 N71 119.4(5)
N73 C70 N71 120.5(5)
C3 N1 C1 108.8(4)
C3 N1 C5 109.6(4)
C1 N1 C5 109.2(4)
C3 N1 Th 111.8(3)
C1 N1 Th 114.8(3)
C5 N1 Th 102.4(3)
C2 N2 C7 111.2(4)
C2 N2 C9 109.3(4)
C7 N2 C9 109.5(4)
C2 N2 Th 113.8(3)
C7 N2 Th 108.6(3)
C9 N2 Th 104.3(3)

loop_
_geom_bond_atom_site_label_1
_geom_bond_atom_site_label_2
_geom_bond_distance
Th OC32 2.432(4)
Th OC21 2.442(3)
Th OC33 2.459(3)
Th O3 2.481(4)
Th OC22 2.484(4)
Th O4 2.485(3)
Th O2 2.495(3)
Th O1 2.503(4)
Th N2 2.773(4)
Th N1 2.801(4)
Th C30 2.877(5)
Th C20 2.903(5)
C1 N1 1.479(6)
C1 C2 1.505(7)
C2 N2 1.467(7)
C3 N1 1.475(7)
C3 C4 1.529(7)
C4 O5 1.242(7)
C4 O1 1.264(6)
C5 N1 1.492(6)
C5 C6 1.522(8)
C6 O6 1.253(6)
C6 O2 1.277(6)
C7 N2 1.469(7)
C7 C8 1.504(7)
C8 O7 1.237(7)
C8 O3 1.279(6)
C9 N2 1.490(6)
C9 C10 1.516(7)
C10 O8 1.234(6)
C10 O4 1.291(6)
C20 OC23 1.262(6)
C20 OC21 1.291(7)
C20 OC22 1.311(6)
C30 OC31 1.264(6)
C30 OC33 1.294(7)
C30 OC32 1.294(6)
C40 N41 1.320(6)
C40 N43 1.329(7)
C40 N42 1.326(7)
C50 N51 1.313(7)
C50 N52 1.327(8)
C50 N53 1.334(7)
C60 N62 1.319(7)
C60 N63 1.323(6)
C60 N61 1.339(7)
C70 N72 1.330(7)
C70 N73 1.332(7)
C70 N71 1.330(7)
